data_4021610
loop_
_publ_author_name
'Julia Leuger'
'Ga\"elle Blond'
'Roland Fr\"ohlich'
'Thierry Billard'
'G\"unter Haufe'
'Bernard R. Langlois'

_publ_section_title
;
 Synthetic Applications of \a-Fluoroalkylated Enones.
 1. Use as Dienophiles in Diels-Alder Cycloadditions
;
_journal_name_full 'Journal of Organic Chemistry'
_journal_page_first 2735
_journal_page_last 2739
_journal_paper_doi 10.1021/jo052567+
_journal_volume 71
_journal_year 2006
_chemical_formula_sum 'C20 H20 F6 O'
_chemical_formula_weight 390.36
_chemical_name_systematic
; 
 ? 
;
_space_group_IT_number 14
_symmetry_cell_setting monoclinic
_symmetry_space_group_name_Hall '-P 2ybc'
_symmetry_space_group_name_H-M 'P 1 21/c 1'
_atom_sites_solution_hydrogens geom
_atom_sites_solution_primary direct
_atom_sites_solution_secondary difmap
_audit_creation_method SHELXL-97
_cell_angle_alpha 90.00
_cell_angle_beta 108.96(2)
_cell_angle_gamma 90.00
_cell_formula_units_Z 4
_cell_length_a 11.208(4)
_cell_length_b 13.751(1)
_cell_length_c 11.681(2)
_cell_measurement_reflns_used 18
_cell_measurement_temperature 223(2)
_cell_measurement_theta_max 44.57
_cell_measurement_theta_min 22.04
_cell_volume 1702.6(7)
_computing_cell_refinement 'Express (Nonius B.V., 1994)'
_computing_data_collection 'Express (Nonius B.V., 1994)'
_computing_data_reduction 'MolEN (Fair, 1990)'
_computing_molecular_graphics 'SCHAKAL (Keller, 1997)'
_computing_publication_material 'SHELXL-97 (Sheldrick, 1997)'
_computing_structure_refinement 'SHELXL-97 (Sheldrick, 1997)'
_computing_structure_solution 'SHELXS-97 (Sheldrick, 1990)'
_diffrn_ambient_temperature 223(2)
_diffrn_measured_fraction_theta_full 0.999
_diffrn_measured_fraction_theta_max 0.999
_diffrn_measurement_device_type 'Enraf Nonius CAD4'
_diffrn_measurement_method '\w/2\q scans'
_diffrn_radiation_monochromator graphite
_diffrn_radiation_source 'fine-focus sealed tube'
_diffrn_radiation_type CuK\a
_diffrn_radiation_wavelength 1.54178
_diffrn_reflns_av_R_equivalents 0.0366
_diffrn_reflns_av_sigmaI/netI 0.0454
_diffrn_reflns_limit_h_max 13
_diffrn_reflns_limit_h_min -13
_diffrn_reflns_limit_k_max 0
_diffrn_reflns_limit_k_min -17
_diffrn_reflns_limit_l_max 14
_diffrn_reflns_limit_l_min 0
_diffrn_reflns_number 3635
_diffrn_reflns_theta_full 74.24
_diffrn_reflns_theta_max 74.24
_diffrn_reflns_theta_min 4.17
_diffrn_standards_decay_% 12.5
_diffrn_standards_interval_count 250
_diffrn_standards_interval_time 120
_diffrn_standards_number 3
_exptl_absorpt_coefficient_mu 1.199
_exptl_absorpt_correction_T_max 0.7537
_exptl_absorpt_correction_T_min 0.5855
_exptl_absorpt_correction_type empirical
_exptl_absorpt_process_details 'based on \y scan data'
_exptl_crystal_colour colourless
_exptl_crystal_density_diffrn 1.523
_exptl_crystal_density_method 'not measured'
_exptl_crystal_description pyramide
_exptl_crystal_F_000 808
_exptl_crystal_size_max 0.50
_exptl_crystal_size_mid 0.50
_exptl_crystal_size_min 0.25
_refine_diff_density_max 0.249
_refine_diff_density_min -0.218
_refine_diff_density_rms 0.052
_refine_ls_extinction_coef 0.0167(11)
_refine_ls_extinction_expression Fc^*^=kFc[1+0.001xFc^2^\l^3^/sin(2\q)]^-1/4^
_refine_ls_extinction_method SHELXL
_refine_ls_goodness_of_fit_ref 1.004
_refine_ls_hydrogen_treatment riding
_refine_ls_matrix_type full
_refine_ls_number_parameters 245
_refine_ls_number_reflns 3458
_refine_ls_number_restraints 0
_refine_ls_restrained_S_all 1.004
_refine_ls_R_factor_all 0.0748
_refine_ls_R_factor_gt 0.0460
_refine_ls_shift/su_max 0.000
_refine_ls_shift/su_mean 0.000
_refine_ls_structure_factor_coef Fsqd
_refine_ls_weighting_details 'calc w=1/[\s^2^(Fo^2^)+(0.0927P)^2^+0.1016P] where P=(Fo^2^+2Fc^2^)/3'
_refine_ls_weighting_scheme calc
_refine_ls_wR_factor_gt 0.1304
_refine_ls_wR_factor_ref 0.1425
_reflns_number_gt 2555
_reflns_number_total 3458
_reflns_threshold_expression >2sigma(I)
_cod_data_source_file jo052567+si20051219_115154.cif
_cod_original_sg_symbol_H-M 'P 21/c'
_cod_database_code 4021610

loop_
_symmetry_equiv_pos_as_xyz
'x, y, z'
'-x, y+1/2, -z+1/2'
'-x, -y, -z'
'x, -y-1/2, z-1/2'

loop_
_atom_site_label
_atom_site_type_symbol
_atom_site_fract_x
_atom_site_fract_y
_atom_site_fract_z
_atom_site_U_iso_or_equiv
_atom_site_adp_type
_atom_site_occupancy
_atom_site_symmetry_multiplicity
_atom_site_calc_flag
_atom_site_refinement_flags
C1 C -0.04374(16) 0.38378(12) 0.22526(15) 0.0272(4) Uani 1 1 d .
C2 C -0.15184(16) 0.34016(13) 0.26265(16) 0.0296(4) Uani 1 1 d .
O1 O -0.13122(13) 0.28814(11) 0.35103(12) 0.0421(4) Uani 1 1 d .
C3 C -0.28813(16) 0.36457(13) 0.18418(15) 0.0298(4) Uani 1 1 d .
C4 C -0.29050(17) 0.46198(14) 0.11858(17) 0.0343(4) Uani 1 1 d .
H4A H -0.3772 0.4760 0.0676 0.041 Uiso 1 1 calc R
H4B H -0.2636 0.5140 0.1788 0.041 Uiso 1 1 calc R
C5 C -0.2047(2) 0.46163(17) 0.03970(19) 0.0440(5) Uani 1 1 d .
H5A H -0.1766 0.5283 0.0336 0.053 Uiso 1 1 calc R
H5B H -0.2541 0.4404 -0.0420 0.053 Uiso 1 1 calc R
C6 C -0.08804(17) 0.39599(14) 0.08680(15) 0.0333(4) Uani 1 1 d .
H6A H -0.0191 0.4239 0.0630 0.040 Uiso 1 1 calc R
H6B H -0.1078 0.3318 0.0488 0.040 Uiso 1 1 calc R
C7 C 0.08104(16) 0.32466(13) 0.28262(17) 0.0324(4) Uani 1 1 d .
H7 H 0.0635 0.2781 0.3398 0.039 Uiso 1 1 calc R
C8 C 0.17592(17) 0.40034(15) 0.36167(18) 0.0394(5) Uani 1 1 d .
H8 H 0.2540 0.3731 0.4197 0.047 Uiso 1 1 calc R
C9 C 0.19445(19) 0.48075(16) 0.2810(2) 0.0437(5) Uani 1 1 d .
H9 H 0.2682 0.4927 0.2617 0.052 Uiso 1 1 calc R
C10 C 0.08870(19) 0.53146(15) 0.2425(2) 0.0413(5) Uani 1 1 d .
H10 H 0.0739 0.5863 0.1918 0.050 Uiso 1 1 calc R
C11 C -0.00421(17) 0.48471(14) 0.29507(17) 0.0340(4) Uani 1 1 d .
H11 H -0.0749 0.5266 0.2983 0.041 Uiso 1 1 calc R
C12 C 0.08628(19) 0.45122(16) 0.41797(18) 0.0416(5) Uani 1 1 d .
H12A H 0.0469 0.4062 0.4601 0.050 Uiso 1 1 calc R
H12B H 0.1261 0.5054 0.4711 0.050 Uiso 1 1 calc R
C13 C 0.1306(2) 0.26591(16) 0.2008(2) 0.0436(5) Uani 1 1 d .
C14 C -0.37943(17) 0.35612(16) 0.26040(17) 0.0384(5) Uani 1 1 d .
H14 H -0.3292 0.3267 0.3386 0.046 Uiso 1 1 calc R
C15 C -0.47767(19) 0.27719(17) 0.1937(2) 0.0482(6) Uani 1 1 d .
H15 H -0.5314 0.2513 0.2391 0.058 Uiso 1 1 calc R
C16 C -0.54662(19) 0.31170(17) 0.0660(2) 0.0481(5) Uani 1 1 d .
H16 H -0.6319 0.3302 0.0354 0.058 Uiso 1 1 calc R
C17 C -0.4656(2) 0.31112(17) 0.00555(19) 0.0467(5) Uani 1 1 d .
H17 H -0.4829 0.3287 -0.0760 0.056 Uiso 1 1 calc R
C18 C -0.33938(19) 0.27693(15) 0.09139(18) 0.0398(5) Uani 1 1 d .
H18 H -0.2795 0.2507 0.0528 0.048 Uiso 1 1 calc R
C19 C -0.3857(2) 0.20455(17) 0.1678(2) 0.0510(6) Uani 1 1 d .
H19A H -0.4282 0.1478 0.1215 0.061 Uiso 1 1 calc R
H19B H -0.3188 0.1838 0.2412 0.061 Uiso 1 1 calc R
C20 C -0.4353(2) 0.44696(19) 0.29161(19) 0.0470(5) Uani 1 1 d .
F1 F 0.04554(14) 0.20146(9) 0.13544(13) 0.0574(4) Uani 1 1 d .
F2 F 0.23171(13) 0.21287(11) 0.26528(14) 0.0645(4) Uani 1 1 d .
F3 F 0.16929(14) 0.31659(10) 0.12121(13) 0.0582(4) Uani 1 1 d .
F4 F -0.50105(14) 0.42697(14) 0.36672(13) 0.0746(5) Uani 1 1 d .
F5 F -0.51617(12) 0.49432(11) 0.19739(12) 0.0539(4) Uani 1 1 d .
F6 F -0.34780(14) 0.51260(12) 0.34981(13) 0.0673(5) Uani 1 1 d .

loop_
_atom_site_aniso_label
_atom_site_aniso_U_11
_atom_site_aniso_U_22
_atom_site_aniso_U_33
_atom_site_aniso_U_23
_atom_site_aniso_U_13
_atom_site_aniso_U_12
C1 0.0289(8) 0.0286(8) 0.0261(8) 0.0013(7) 0.0117(7) 0.0020(7)
C2 0.0302(8) 0.0303(9) 0.0289(8) 0.0018(7) 0.0103(7) 0.0010(7)
O1 0.0343(7) 0.0543(9) 0.0379(7) 0.0230(6) 0.0120(6) 0.0046(6)
C3 0.0273(8) 0.0344(9) 0.0283(8) 0.0053(7) 0.0100(7) 0.0012(7)
C4 0.0317(9) 0.0354(10) 0.0335(9) 0.0092(8) 0.0076(7) 0.0044(7)
C5 0.0398(10) 0.0543(13) 0.0389(10) 0.0194(9) 0.0141(9) 0.0065(9)
C6 0.0353(9) 0.0399(10) 0.0262(8) 0.0043(7) 0.0119(7) 0.0005(8)
C7 0.0300(9) 0.0331(9) 0.0358(9) 0.0060(7) 0.0130(7) 0.0040(7)
C8 0.0282(9) 0.0465(12) 0.0404(10) -0.0015(9) 0.0069(8) 0.0018(8)
C9 0.0350(10) 0.0441(11) 0.0542(12) -0.0046(10) 0.0175(9) -0.0095(9)
C10 0.0434(11) 0.0332(10) 0.0498(12) -0.0018(9) 0.0186(9) -0.0072(8)
C11 0.0344(9) 0.0328(9) 0.0368(10) -0.0045(8) 0.0143(8) -0.0005(8)
C12 0.0383(10) 0.0507(12) 0.0335(9) -0.0077(9) 0.0084(8) -0.0042(9)
C13 0.0469(11) 0.0366(11) 0.0520(12) 0.0043(9) 0.0227(10) 0.0076(9)
C14 0.0284(9) 0.0533(12) 0.0340(9) 0.0115(9) 0.0106(8) 0.0038(8)
C15 0.0326(10) 0.0570(14) 0.0538(12) 0.0184(11) 0.0124(9) -0.0044(9)
C16 0.0320(10) 0.0516(13) 0.0514(12) 0.0049(10) 0.0009(9) -0.0060(9)
C17 0.0442(11) 0.0501(12) 0.0374(10) -0.0027(9) 0.0018(9) -0.0073(10)
C18 0.0379(10) 0.0388(11) 0.0406(10) -0.0022(8) 0.0099(8) -0.0028(8)
C19 0.0410(11) 0.0425(12) 0.0630(14) 0.0104(11) 0.0081(10) -0.0054(9)
C20 0.0379(10) 0.0699(15) 0.0348(10) 0.0050(10) 0.0140(9) 0.0108(10)
F1 0.0728(9) 0.0384(7) 0.0643(8) -0.0117(6) 0.0267(7) 0.0015(6)
F2 0.0546(8) 0.0600(9) 0.0842(10) 0.0125(8) 0.0300(8) 0.0292(7)
F3 0.0709(9) 0.0547(8) 0.0694(9) 0.0084(7) 0.0510(8) 0.0113(7)
F4 0.0599(9) 0.1210(14) 0.0578(9) 0.0213(9) 0.0394(7) 0.0314(9)
F5 0.0458(7) 0.0655(8) 0.0499(7) 0.0107(6) 0.0148(6) 0.0204(6)
F6 0.0563(9) 0.0813(11) 0.0599(9) -0.0247(8) 0.0128(7) 0.0088(8)

loop_
_atom_type_symbol
_atom_type_description
_atom_type_scat_dispersion_real
_atom_type_scat_dispersion_imag
_atom_type_scat_source
C C 0.0181 0.0091 'International Tables Vol C Tables 4.2.6.8 and 6.1.1.4'
H H 0.0000 0.0000 'International Tables Vol C Tables 4.2.6.8 and 6.1.1.4'
O O 0.0492 0.0322 'International Tables Vol C Tables 4.2.6.8 and 6.1.1.4'
F F 0.0727 0.0534 'International Tables Vol C Tables 4.2.6.8 and 6.1.1.4'

loop_
_geom_angle_atom_site_label_1
_geom_angle_atom_site_label_2
_geom_angle_atom_site_label_3
_geom_angle
C2 C1 C6 109.04(14)
C2 C1 C7 110.63(14)
C6 C1 C7 116.38(14)
C2 C1 C11 107.90(14)
C6 C1 C11 112.51(14)
C7 C1 C11 99.87(14)
O1 C2 C1 121.43(16)
O1 C2 C3 120.77(16)
C1 C2 C3 117.80(15)
C4 C3 C2 109.82(14)
C4 C3 C14 116.07(15)
C2 C3 C14 110.52(14)
C4 C3 C18 111.99(14)
C2 C3 C18 107.91(15)
C14 C3 C18 99.94(15)
C5 C4 C3 112.57(16)
C4 C5 C6 114.44(15)
C5 C6 C1 112.77(16)
C13 C7 C8 114.66(16)
C13 C7 C1 118.29(16)
C8 C7 C1 104.44(14)
C9 C8 C12 100.08(17)
C9 C8 C7 108.97(16)
C12 C8 C7 98.19(14)
C10 C9 C8 108.01(18)
C9 C10 C11 107.25(18)
C10 C11 C12 100.05(16)
C10 C11 C1 105.96(15)
C12 C11 C1 101.89(15)
C11 C12 C8 93.53(15)
F3 C13 F1 106.16(18)
F3 C13 F2 105.37(17)
F1 C13 F2 105.80(18)
F3 C13 C7 115.77(17)
F1 C13 C7 112.25(17)
F2 C13 C7 110.78(18)
C20 C14 C15 114.77(17)
C20 C14 C3 118.71(17)
C15 C14 C3 104.66(16)
C16 C15 C19 99.8(2)
C16 C15 C14 108.96(17)
C19 C15 C14 98.10(16)
C17 C16 C15 107.78(19)
C16 C17 C18 107.71(19)
C17 C18 C19 99.55(16)
C17 C18 C3 105.47(16)
C19 C18 C3 102.09(16)
C15 C19 C18 93.91(17)
F6 C20 F4 105.78(18)
F6 C20 F5 106.0(2)
F4 C20 F5 105.46(16)
F6 C20 C14 112.94(17)
F4 C20 C14 110.5(2)
F5 C20 C14 115.43(18)

loop_
_geom_bond_atom_site_label_1
_geom_bond_atom_site_label_2
_geom_bond_distance
C1 C2 1.537(2)
C1 C6 1.539(2)
C1 C7 1.567(2)
C1 C11 1.598(2)
C2 O1 1.215(2)
C2 C3 1.542(2)
C3 C4 1.539(2)
C3 C14 1.564(2)
C3 C18 1.598(3)
C4 C5 1.533(3)
C5 C6 1.536(3)
C7 C13 1.490(3)
C7 C8 1.558(3)
C8 C9 1.510(3)
C8 C12 1.537(3)
C9 C10 1.322(3)
C10 C11 1.514(3)
C11 C12 1.535(3)
C13 F3 1.342(2)
C13 F1 1.343(3)
C13 F2 1.352(2)
C14 C20 1.495(3)
C14 C15 1.562(3)
C15 C16 1.516(3)
C15 C19 1.534(3)
C16 C17 1.319(3)
C17 C18 1.519(3)
C18 C19 1.536(3)
C20 F6 1.344(3)
C20 F4 1.345(2)
C20 F5 1.345(2)

loop_
_geom_torsion_atom_site_label_1
_geom_torsion_atom_site_label_2
_geom_torsion_atom_site_label_3
_geom_torsion_atom_site_label_4
_geom_torsion
C6 C1 C2 O1 149.42(18)
C7 C1 C2 O1 20.2(2)
C11 C1 C2 O1 -88.1(2)
C6 C1 C2 C3 -30.6(2)
C7 C1 C2 C3 -159.80(15)
C11 C1 C2 C3 91.90(18)
O1 C2 C3 C4 154.55(18)
C1 C2 C3 C4 -25.4(2)
O1 C2 C3 C14 25.2(2)
C1 C2 C3 C14 -154.77(16)
O1 C2 C3 C18 -83.1(2)
C1 C2 C3 C18 96.89(18)
C2 C3 C4 C5 57.4(2)
C14 C3 C4 C5 -176.31(16)
C18 C3 C4 C5 -62.4(2)
C3 C4 C5 C6 -30.6(3)
C4 C5 C6 C1 -28.1(3)
C2 C1 C6 C5 58.7(2)
C7 C1 C6 C5 -175.35(16)
C11 C1 C6 C5 -61.0(2)
C2 C1 C7 C13 111.08(18)
C6 C1 C7 C13 -14.1(2)
C11 C1 C7 C13 -135.41(17)
C2 C1 C7 C8 -120.03(16)
C6 C1 C7 C8 114.81(17)
C11 C1 C7 C8 -6.52(16)
C13 C7 C8 C9 70.0(2)
C1 C7 C8 C9 -61.07(19)
C13 C7 C8 C12 173.66(16)
C1 C7 C8 C12 42.61(17)
C12 C8 C9 C10 -32.8(2)
C7 C8 C9 C10 69.6(2)
C8 C9 C10 C11 -1.0(2)
C9 C10 C11 C12 34.4(2)
C9 C10 C11 C1 -71.2(2)
C2 C1 C11 C10 -172.18(15)
C6 C1 C11 C10 -51.85(19)
C7 C1 C11 C10 72.22(17)
C2 C1 C11 C12 83.59(16)
C6 C1 C11 C12 -156.08(15)
C7 C1 C11 C12 -32.01(16)
C10 C11 C12 C8 -50.67(17)
C1 C11 C12 C8 58.16(16)
C9 C8 C12 C11 50.05(17)
C7 C8 C12 C11 -61.00(16)
C8 C7 C13 F3 -58.3(2)
C1 C7 C13 F3 65.6(2)
C8 C7 C13 F1 179.57(16)
C1 C7 C13 F1 -56.5(2)
C8 C7 C13 F2 61.5(2)
C1 C7 C13 F2 -174.50(16)
C4 C3 C14 C20 -15.9(2)
C2 C3 C14 C20 110.03(19)
C18 C3 C14 C20 -136.46(17)
C4 C3 C14 C15 113.73(18)
C2 C3 C14 C15 -120.39(16)
C18 C3 C14 C15 -6.88(17)
C20 C14 C15 C16 71.1(2)
C3 C14 C15 C16 -60.8(2)
C20 C14 C15 C19 174.48(17)
C3 C14 C15 C19 42.59(19)
C19 C15 C16 C17 -33.2(2)
C14 C15 C16 C17 68.9(2)
C15 C16 C17 C18 -0.5(3)
C16 C17 C18 C19 33.9(2)
C16 C17 C18 C3 -71.5(2)
C4 C3 C18 C17 -51.2(2)
C2 C3 C18 C17 -172.21(15)
C14 C3 C18 C17 72.28(17)
C4 C3 C18 C19 -154.84(16)
C2 C3 C18 C19 84.18(17)
C14 C3 C18 C19 -31.33(17)
C16 C15 C19 C18 50.46(18)
C14 C15 C19 C18 -60.50(18)
C17 C18 C19 C15 -50.61(19)
C3 C18 C19 C15 57.62(18)
C15 C14 C20 F6 179.44(17)
C3 C14 C20 F6 -55.8(2)
C15 C14 C20 F4 61.2(2)
C3 C14 C20 F4 -174.03(15)
C15 C14 C20 F5 -58.4(2)
C3 C14 C20 F5 66.4(2)
